data_1516079
loop_
_publ_author_name
'Lancefield, Christopher S.'
'Zhou, Linna'
'L\'ebl, Tomas'
'Slawin, Alexandra M. Z.'
'Westwood, Nicholas J.'

_publ_section_title
;
 The synthesis of melohenine B and a related natural product.
;
_journal_issue 24
_journal_name_full 'Organic letters'
_journal_page_first 6166
_journal_page_last 6169
_journal_paper_doi 10.1021/ol302859j
_journal_volume 14
_journal_year 2012
_chemical_absolute_configuration syn
_chemical_formula_moiety 'C22 H26 N2 O4'
_chemical_formula_sum 'C22 H26 N2 O4'
_chemical_formula_weight 382.46
_space_group_IT_number 19
_symmetry_cell_setting orthorhombic
_symmetry_Int_Tables_number 19
_symmetry_space_group_name_Hall 'P 2ac 2ab'
_symmetry_space_group_name_H-M 'P 21 21 21'
_atom_sites_solution_hydrogens geom
_atom_sites_solution_primary direct
_atom_sites_solution_secondary difmap
_cell_angle_alpha 90.0000
_cell_angle_beta 90.0000
_cell_angle_gamma 90.0000
_cell_formula_units_Z 4
_cell_length_a 7.9567(10)
_cell_length_b 12.3012(17)
_cell_length_c 20.572(3)
_cell_measurement_reflns_used 11747
_cell_measurement_temperature 173
_cell_measurement_theta_max 67.75
_cell_measurement_theta_min 5.96
_cell_volume 2013.5(5)
_computing_cell_refinement 'CrystalClear-SM Expert 2.0 r2'
_computing_data_collection 'CrystalClear-SM Expert 2.0 r2 (Rigaku, 2009)'
_computing_data_reduction 'CrystalClear-SM Expert 2.0 r2'
_computing_molecular_graphics 'CrystalStructure 4.0'
_computing_publication_material 'CrystalStructure 4.0 (Rigaku, 2010)'
_computing_structure_refinement 'SHELXL97 (Sheldrick, 2008)'
_computing_structure_solution 'SHELXS97 (Sheldrick, 2008)'
_diffrn_ambient_temperature 173
_diffrn_detector_area_resol_mean 29.257
_diffrn_measured_fraction_theta_full 0.974
_diffrn_measured_fraction_theta_max 0.974
_diffrn_measurement_device_type 'Rigaku Saturn70'
_diffrn_measurement_method \w
_diffrn_radiation_type 'Cu K\a'
_diffrn_radiation_wavelength 1.54187
_diffrn_reflns_av_R_equivalents 0.2698
_diffrn_reflns_limit_h_max 9
_diffrn_reflns_limit_h_min -9
_diffrn_reflns_limit_k_max 14
_diffrn_reflns_limit_k_min -14
_diffrn_reflns_limit_l_max 24
_diffrn_reflns_limit_l_min -24
_diffrn_reflns_number 24303
_diffrn_reflns_theta_full 67.86
_diffrn_reflns_theta_max 67.86
_diffrn_standards_number 0
_exptl_absorpt_coefficient_mu 0.708
_exptl_absorpt_correction_type none
_exptl_crystal_colour colorless
_exptl_crystal_density_diffrn 1.262
_exptl_crystal_density_method 'not measured'
_exptl_crystal_description prism
_exptl_crystal_F_000 816.00
_exptl_crystal_size_max 0.120
_exptl_crystal_size_mid 0.100
_exptl_crystal_size_min 0.050
_refine_diff_density_max 0.670
_refine_diff_density_min -0.680
_refine_ls_extinction_method none
_refine_ls_goodness_of_fit_ref 1.440
_refine_ls_hydrogen_treatment constr
_refine_ls_number_parameters 253
_refine_ls_number_reflns 3545
_refine_ls_number_restraints 0
_refine_ls_R_factor_gt 0.1641
_refine_ls_shift/su_max 0.016
_refine_ls_structure_factor_coef Fsqd
_refine_ls_weighting_details 'w = 1/[\s^2^(Fo^2^)+(0.0836P)^2^+15.2711P] where P=(Fo^2^+2Fc^2^)/3'
_refine_ls_weighting_scheme calc
_refine_ls_wR_factor_ref 0.4045
_reflns_number_gt 3096
_reflns_number_total 3545
_reflns_threshold_expression F^2^>2.0\s(F^2^)
_cod_data_source_file ol302859j_si_002.cif
_cod_data_source_block S11
_cod_database_code 1516079

loop_
_symmetry_equiv_pos_site_id
_symmetry_equiv_pos_as_xyz
1 +X,+Y,+Z
2 1/2+X,1/2-Y,-Z
3 -X,1/2+Y,1/2-Z
4 1/2-X,-Y,1/2+Z

loop_
_atom_site_label
_atom_site_type_symbol
_atom_site_fract_x
_atom_site_fract_y
_atom_site_fract_z
_atom_site_U_iso_or_equiv
_atom_site_adp_type
_atom_site_occupancy
_atom_site_symmetry_multiplicity
_atom_site_calc_flag
_atom_site_refinement_flags
O2 O 0.7094(11) 0.4024(6) 0.1995(4) 0.036(2) Uani 1.0 4 d .
O7 O 0.9770(11) 0.4072(8) 0.0769(5) 0.050(3) Uani 1.0 4 d .
O22 O 0.4972(12) 0.7099(7) 0.0568(4) 0.044(3) Uani 1.0 4 d .
O23 O 0.2886(10) 0.7645(7) 0.1224(4) 0.0313(19) Uani 1.0 4 d .
N1 N 0.5730(11) 0.5462(8) 0.1525(4) 0.024(2) Uani 1.0 4 d .
N4 N 0.8462(12) 0.6524(8) 0.2182(5) 0.034(3) Uani 1.0 4 d .
C2 C 0.6707(14) 0.4964(10) 0.2006(6) 0.031(3) Uani 1.0 4 d .
C3 C 0.7319(15) 0.5774(10) 0.2505(6) 0.033(3) Uani 1.0 4 d .
C5 C 0.9722(15) 0.5988(11) 0.1766(6) 0.040(3) Uani 1.0 4 d .
C6 C 0.9136(15) 0.5882(10) 0.1052(6) 0.037(3) Uani 1.0 4 d .
C7 C 0.8666(15) 0.4728(10) 0.0827(6) 0.033(3) Uani 1.0 4 d .
C8 C 0.6890(15) 0.4478(9) 0.0615(5) 0.029(3) Uani 1.0 4 d .
C9 C 0.6678(15) 0.3776(9) 0.0086(6) 0.032(3) Uani 1.0 4 d .
C10 C 0.5092(17) 0.3514(10) -0.0127(6) 0.037(3) Uani 1.0 4 d .
C11 C 0.3715(15) 0.3940(10) 0.0185(6) 0.033(3) Uani 1.0 4 d .
C12 C 0.3900(14) 0.4602(10) 0.0718(6) 0.030(3) Uani 1.0 4 d .
C13 C 0.5486(14) 0.4851(8) 0.0939(5) 0.025(3) Uani 1.0 4 d .
C14 C 0.4878(13) 0.6454(9) 0.1661(5) 0.025(3) Uani 1.0 4 d .
C15 C 0.4850(13) 0.6875(9) 0.2253(5) 0.028(3) Uani 1.0 4 d .
C16 C 0.5809(16) 0.6379(11) 0.2806(5) 0.034(3) Uani 1.0 4 d .
C17 C 0.6482(18) 0.7268(12) 0.3270(6) 0.044(4) Uani 1.0 4 d .
C18 C 0.7796(19) 0.7963(12) 0.2955(7) 0.052(4) Uani 1.0 4 d .
C19 C 0.9197(17) 0.7287(11) 0.2654(7) 0.046(4) Uani 1.0 4 d .
C20 C 0.470(2) 0.5560(12) 0.3183(6) 0.052(4) Uani 1.0 4 d .
C21 C 0.325(3) 0.6014(19) 0.3528(10) 0.094(7) Uani 1.0 4 d .
C22 C 0.4270(14) 0.7077(9) 0.1086(5) 0.028(3) Uani 1.0 4 d .
C23 C 0.2205(17) 0.8335(11) 0.0703(6) 0.043(3) Uani 1.0 4 d .
C24 C 0.0580(17) 0.8799(11) 0.0936(7) 0.044(4) Uani 1.0 4 d .
H3 H 0.7940 0.5379 0.2856 0.0402 Uiso 1.0 4 calc R
H5A H 0.9961 0.5254 0.1941 0.0475 Uiso 1.0 4 calc R
H5B H 1.0780 0.6411 0.1779 0.0475 Uiso 1.0 4 calc R
H6A H 0.8147 0.6359 0.0989 0.0443 Uiso 1.0 4 calc R
H6B H 1.0043 0.6157 0.0767 0.0443 Uiso 1.0 4 calc R
H9 H 0.7634 0.3479 -0.0126 0.0381 Uiso 1.0 4 calc R
H10 H 0.4949 0.3041 -0.0488 0.0446 Uiso 1.0 4 calc R
H11 H 0.2620 0.3775 0.0030 0.0392 Uiso 1.0 4 calc R
H12 H 0.2939 0.4885 0.0933 0.0365 Uiso 1.0 4 calc R
H15 H 0.4203 0.7511 0.2330 0.0335 Uiso 1.0 4 calc R
H17A H 0.5537 0.7734 0.3411 0.0529 Uiso 1.0 4 calc R
H17B H 0.6965 0.6918 0.3661 0.0529 Uiso 1.0 4 calc R
H18A H 0.8283 0.8458 0.3285 0.0620 Uiso 1.0 4 calc R
H18B H 0.7267 0.8414 0.2614 0.0620 Uiso 1.0 4 calc R
H19A H 1.0013 0.7769 0.2433 0.0555 Uiso 1.0 4 calc R
H19B H 0.9798 0.6879 0.2998 0.0555 Uiso 1.0 4 calc R
H20A H 0.4287 0.5008 0.2871 0.0630 Uiso 1.0 4 calc R
H20B H 0.5419 0.5179 0.3503 0.0630 Uiso 1.0 4 calc R
H21A H 0.2504 0.6377 0.3216 0.1134 Uiso 1.0 4 calc R
H21B H 0.3636 0.6542 0.3852 0.1134 Uiso 1.0 4 calc R
H21C H 0.2635 0.5427 0.3746 0.1134 Uiso 1.0 4 calc R
H23A H 0.2020 0.7898 0.0305 0.0513 Uiso 1.0 4 calc R
H23B H 0.3005 0.8927 0.0599 0.0513 Uiso 1.0 4 calc R
H24A H 0.0775 0.9220 0.1334 0.0522 Uiso 1.0 4 calc R
H24B H -0.0211 0.8208 0.1027 0.0522 Uiso 1.0 4 calc R
H24C H 0.0109 0.9276 0.0600 0.0522 Uiso 1.0 4 calc R

loop_
_atom_site_aniso_label
_atom_site_aniso_U_11
_atom_site_aniso_U_22
_atom_site_aniso_U_33
_atom_site_aniso_U_12
_atom_site_aniso_U_13
_atom_site_aniso_U_23
O2 0.049(5) 0.018(4) 0.041(5) 0.005(4) -0.006(4) 0.006(4)
O7 0.032(5) 0.050(6) 0.069(6) 0.013(5) 0.000(5) -0.018(5)
O22 0.056(6) 0.044(5) 0.030(5) 0.009(5) 0.011(4) 0.010(4)
O23 0.027(4) 0.034(5) 0.033(4) 0.007(4) -0.000(4) 0.000(4)
N1 0.023(5) 0.029(5) 0.019(4) -0.005(4) 0.001(4) -0.002(4)
N4 0.034(6) 0.027(6) 0.040(6) -0.002(5) -0.013(5) 0.002(5)
C2 0.032(6) 0.032(7) 0.028(6) -0.008(6) 0.004(5) -0.001(5)
C3 0.038(7) 0.036(7) 0.026(6) 0.002(6) -0.015(5) 0.005(5)
C5 0.021(6) 0.041(7) 0.056(8) 0.004(6) -0.008(6) -0.004(7)
C6 0.026(6) 0.040(7) 0.045(7) 0.000(6) 0.003(5) -0.004(6)
C7 0.028(6) 0.039(8) 0.032(6) -0.001(6) 0.009(5) -0.010(6)
C8 0.036(7) 0.019(6) 0.031(6) 0.003(5) -0.008(5) 0.006(5)
C9 0.039(7) 0.020(6) 0.036(6) -0.002(5) 0.003(5) -0.003(5)
C10 0.052(8) 0.026(7) 0.034(6) -0.012(6) 0.002(6) -0.006(5)
C11 0.036(7) 0.032(7) 0.030(6) -0.012(6) -0.009(5) 0.007(6)
C12 0.027(6) 0.033(7) 0.032(6) 0.003(6) -0.001(5) 0.001(5)
C13 0.030(6) 0.017(6) 0.027(6) -0.002(5) 0.002(5) 0.005(5)
C14 0.022(6) 0.026(6) 0.029(6) 0.001(5) 0.004(5) 0.001(5)
C15 0.021(6) 0.031(6) 0.032(6) 0.001(5) 0.002(5) -0.008(5)
C16 0.039(7) 0.041(7) 0.022(6) 0.001(6) -0.001(5) -0.001(5)
C17 0.053(8) 0.055(9) 0.024(6) 0.005(7) -0.006(6) -0.007(6)
C18 0.070(10) 0.039(8) 0.046(8) 0.012(8) -0.018(8) -0.023(7)
C19 0.041(8) 0.043(8) 0.054(8) -0.007(7) -0.019(7) -0.016(7)
C20 0.073(10) 0.054(9) 0.030(7) -0.010(8) 0.001(7) 0.002(7)
C21 0.082(14) 0.115(17) 0.086(13) 0.010(13) 0.031(11) 0.006(13)
C22 0.031(6) 0.027(6) 0.028(6) -0.007(5) 0.001(5) -0.003(5)
C23 0.047(8) 0.048(8) 0.034(7) 0.005(7) -0.011(6) 0.010(6)
C24 0.046(8) 0.036(8) 0.049(8) 0.010(7) -0.014(6) 0.001(6)

loop_
_atom_type_symbol
_atom_type_description
_atom_type_scat_dispersion_real
_atom_type_scat_dispersion_imag
_atom_type_scat_source
C C 0.0181 0.0091
;
International Tables for Crystallography
(1992, Vol. C, Tables 4.2.6.8 and 6.1.1.4)
;
H H 0.0000 0.0000
;
International Tables for Crystallography
(1992, Vol. C, Table 6.1.1.4)
;
N N 0.0311 0.0180
;
International Tables for Crystallography
(1992, Vol. C, Tables 4.2.6.8 and 6.1.1.4)
;
O O 0.0492 0.0322
;
International Tables for Crystallography
(1992, Vol. C, Tables 4.2.6.8 and 6.1.1.4)
;

loop_
_geom_angle_atom_site_label_1
_geom_angle_atom_site_label_2
_geom_angle_atom_site_label_3
_geom_angle
_geom_angle_publ_flag
C22 O23 C23 116.8(9) yes
C2 N1 C13 116.2(9) yes
C2 N1 C14 120.0(9) yes
C13 N1 C14 123.3(8) yes
C3 N4 C5 114.0(10) yes
C3 N4 C19 110.6(9) yes
C5 N4 C19 113.5(10) yes
O2 C2 N1 123.5(11) yes
O2 C2 C3 124.6(11) yes
N1 C2 C3 111.8(10) yes
N4 C3 C2 108.0(9) yes
N4 C3 C16 111.3(10) yes
C2 C3 C16 109.9(10) yes
N4 C5 C6 112.6(10) yes
C5 C6 C7 115.9(10) yes
O7 C7 C6 118.2(11) yes
O7 C7 C8 121.3(11) yes
C6 C7 C8 120.2(10) yes
C7 C8 C9 117.6(10) yes
C7 C8 C13 123.4(10) yes
C9 C8 C13 118.9(11) yes
C8 C9 C10 120.3(11) yes
C9 C10 C11 119.5(11) yes
C10 C11 C12 120.9(11) yes
C11 C12 C13 119.6(11) yes
N1 C13 C8 118.1(10) yes
N1 C13 C12 121.3(10) yes
C8 C13 C12 120.6(10) yes
N1 C14 C15 121.6(10) yes
N1 C14 C22 116.1(9) yes
C15 C14 C22 121.5(10) yes
C14 C15 C16 122.0(10) yes
C3 C16 C15 106.7(9) yes
C3 C16 C17 108.6(10) yes
C3 C16 C20 109.3(11) yes
C15 C16 C17 110.9(11) yes
C15 C16 C20 110.8(10) yes
C17 C16 C20 110.5(10) yes
C16 C17 C18 112.3(10) yes
C17 C18 C19 112.0(12) yes
N4 C19 C18 109.1(11) yes
C16 C20 C21 116.3(14) yes
O22 C22 O23 124.1(10) yes
O22 C22 C14 124.3(11) yes
O23 C22 C14 111.6(9) yes
O23 C23 C24 107.8(10) yes
N4 C3 H3 109.196 no
C2 C3 H3 109.200 no
C16 C3 H3 109.201 no
N4 C5 H5A 109.074 no
N4 C5 H5B 109.075 no
C6 C5 H5A 109.074 no
C6 C5 H5B 109.077 no
H5A C5 H5B 107.822 no
C5 C6 H6A 108.305 no
C5 C6 H6B 108.297 no
C7 C6 H6A 108.295 no
C7 C6 H6B 108.300 no
H6A C6 H6B 107.398 no
C8 C9 H9 119.847 no
C10 C9 H9 119.855 no
C9 C10 H10 120.242 no
C11 C10 H10 120.242 no
C10 C11 H11 119.529 no
C12 C11 H11 119.530 no
C11 C12 H12 120.203 no
C13 C12 H12 120.193 no
C14 C15 H15 118.979 no
C16 C15 H15 118.986 no
C16 C17 H17A 109.134 no
C16 C17 H17B 109.144 no
C18 C17 H17A 109.133 no
C18 C17 H17B 109.140 no
H17A C17 H17B 107.873 no
C17 C18 H18A 109.188 no
C17 C18 H18B 109.203 no
C19 C18 H18A 109.200 no
C19 C18 H18B 109.206 no
H18A C18 H18B 107.904 no
N4 C19 H19A 109.864 no
N4 C19 H19B 109.876 no
C18 C19 H19A 109.866 no
C18 C19 H19B 109.878 no
H19A C19 H19B 108.296 no
C16 C20 H20A 108.214 no
C16 C20 H20B 108.216 no
C21 C20 H20A 108.211 no
C21 C20 H20B 108.207 no
H20A C20 H20B 107.361 no
C20 C21 H21A 109.479 no
C20 C21 H21B 109.475 no
C20 C21 H21C 109.474 no
H21A C21 H21B 109.473 no
H21A C21 H21C 109.473 no
H21B C21 H21C 109.454 no
O23 C23 H23A 110.159 no
O23 C23 H23B 110.158 no
C24 C23 H23A 110.152 no
C24 C23 H23B 110.155 no
H23A C23 H23B 108.447 no
C23 C24 H24A 109.471 no
C23 C24 H24B 109.471 no
C23 C24 H24C 109.478 no
H24A C24 H24B 109.463 no
H24A C24 H24C 109.473 no
H24B C24 H24C 109.473 no

loop_
_geom_bond_atom_site_label_1
_geom_bond_atom_site_label_2
_geom_bond_distance
_geom_bond_publ_flag
O2 C2 1.197(15) yes
O7 C7 1.199(15) yes
O22 C22 1.204(14) yes
O23 C22 1.333(14) yes
O23 C23 1.472(15) yes
N1 C2 1.399(14) yes
N1 C13 1.434(13) yes
N1 C14 1.424(14) yes
N4 C3 1.456(15) yes
N4 C5 1.474(16) yes
N4 C19 1.471(17) yes
C2 C3 1.511(16) yes
C3 C16 1.543(17) yes
C5 C6 1.546(17) yes
C6 C7 1.539(18) yes
C7 C8 1.511(16) yes
C8 C9 1.399(16) yes
C8 C13 1.380(16) yes
C9 C10 1.374(18) yes
C10 C11 1.374(17) yes
C11 C12 1.374(16) yes
C12 C13 1.375(16) yes
C14 C15 1.324(15) yes
C14 C22 1.491(15) yes
C15 C16 1.500(16) yes
C16 C17 1.546(18) yes
C16 C20 1.547(19) yes
C17 C18 1.50(2) yes
C18 C19 1.52(2) yes
C20 C21 1.47(3) yes
C23 C24 1.493(19) yes
C3 H3 1.000 no
C5 H5A 0.990 no
C5 H5B 0.990 no
C6 H6A 0.990 no
C6 H6B 0.990 no
C9 H9 0.950 no
C10 H10 0.950 no
C11 H11 0.950 no
C12 H12 0.950 no
C15 H15 0.950 no
C17 H17A 0.990 no
C17 H17B 0.990 no
C18 H18A 0.990 no
C18 H18B 0.990 no
C19 H19A 0.990 no
C19 H19B 0.990 no
C20 H20A 0.990 no
C20 H20B 0.990 no
C21 H21A 0.980 no
C21 H21B 0.980 no
C21 H21C 0.980 no
C23 H23A 0.990 no
C23 H23B 0.990 no
C24 H24A 0.980 no
C24 H24B 0.980 no
C24 H24C 0.980 no

loop_
_geom_contact_atom_site_label_1
_geom_contact_atom_site_label_2
_geom_contact_distance
_geom_contact_publ_flag
_geom_contact_site_symmetry_2
O2 O7 3.300(12) no .
O2 N4 3.285(13) no .
O2 C5 3.230(15) no .
O2 C6 3.409(15) no .
O2 C7 2.844(14) no .
O2 C8 2.898(13) no .
O2 C13 2.718(13) no .
O2 C14 3.537(13) no .
O2 C16 3.497(15) no .
O7 C5 3.125(16) no .
O7 C9 2.856(15) no .
O7 C13 3.558(14) no .
O22 N1 2.881(12) no .
O22 C8 3.568(14) no .
O22 C12 3.202(15) no .
O22 C13 2.897(14) no .
O22 C15 3.480(13) no .
O22 C23 2.690(17) no .
O23 N1 3.566(12) no .
O23 C15 2.797(13) no .
N1 N4 2.874(13) no .
N1 C5 3.279(15) no .
N1 C6 2.925(15) no .
N1 C7 2.887(14) no .
N1 C16 2.868(14) no .
N1 C20 3.509(15) no .
N4 C7 3.561(15) no .
N4 C14 3.048(14) no .
N4 C15 2.910(14) no .
N4 C17 2.885(16) no .
C2 C5 2.754(17) no .
C2 C6 2.977(17) no .
C2 C7 2.899(16) no .
C2 C8 2.928(15) no .
C2 C12 3.493(16) no .
C2 C15 2.822(16) no .
C2 C20 2.991(17) no .
C3 C6 3.323(16) no .
C3 C14 2.736(15) no .
C3 C18 2.872(18) no .
C6 C13 3.177(16) no .
C8 C11 2.757(17) no .
C9 C12 2.758(16) no .
C10 C13 2.760(15) no .
C12 C14 3.091(16) no .
C12 C22 3.152(17) no .
C13 C22 2.920(15) no .
C14 C20 3.320(16) no .
C15 C18 3.061(18) no .
C15 C19 3.591(17) no .
C15 C21 3.10(3) no .
C16 C19 2.934(18) no .
C17 C21 3.05(3) no .
O2 C15 3.431(14) no 3_645
O7 C10 3.453(15) no 2_555
O7 C11 3.366(15) no 1_655
O7 C12 3.352(14) no 1_655
O7 C18 3.535(17) no 3_745
O22 C23 3.205(15) no 2_565
O22 C24 3.320(15) no 2_565
O23 C5 3.426(15) no 1_455
C5 O23 3.426(15) no 1_655
C10 O7 3.453(15) no 2_455
C11 O7 3.366(15) no 1_455
C12 O7 3.352(14) no 1_455
C12 C17 3.560(18) no 3_645
C15 O2 3.431(14) no 3_655
C17 C12 3.560(18) no 3_655
C18 O7 3.535(17) no 3_755
C23 O22 3.205(15) no 2_465
C24 O22 3.320(15) no 2_465
O2 H3 2.5244 no .
O2 H5A 2.7400 no .
O2 H20A 3.1152 no .
O7 H5A 2.8202 no .
O7 H6A 3.1284 no .
O7 H6B 2.5748 no .
O7 H9 2.6097 no .
O22 H6A 2.8216 no .
O22 H12 3.2548 no .
O22 H23A 2.6034 no .
O22 H23B 2.7403 no .
O23 H12 3.4466 no .
O23 H15 2.5103 no .
O23 H24A 2.5743 no .
O23 H24B 2.5915 no .
O23 H24C 3.2488 no .
N1 H3 3.2551 no .
N1 H5A 3.4828 no .
N1 H6A 2.4763 no .
N1 H12 2.6300 no .
N1 H15 3.2520 no .
N1 H20A 3.0492 no .
N4 H6A 2.4755 no .
N4 H6B 3.2034 no .
N4 H17B 3.3020 no .
N4 H18A 3.2902 no .
N4 H18B 2.6642 no .
C2 H5A 2.6171 no .
C2 H6A 2.9381 no .
C2 H20A 2.6223 no .
C2 H20B 3.2566 no .
C3 H5A 2.4845 no .
C3 H5B 3.2287 no .
C3 H6A 3.2675 no .
C3 H15 3.2930 no .
C3 H17A 3.3614 no .
C3 H17B 2.7766 no .
C3 H18B 3.2550 no .
C3 H19A 3.2615 no .
C3 H19B 2.6010 no .
C3 H20A 2.6975 no .
C3 H20B 2.6529 no .
C5 H3 2.7566 no .
C5 H19A 2.5962 no .
C5 H19B 2.7618 no .
C7 H5A 2.5956 no .
C7 H5B 3.3094 no .
C7 H9 2.6226 no .
C8 H6A 2.6357 no .
C8 H6B 3.2649 no .
C8 H10 3.2649 no .
C8 H12 3.2503 no .
C9 H11 3.2304 no .
C10 H12 3.2474 no .
C11 H9 3.2326 no .
C12 H10 3.2475 no .
C13 H6A 2.8167 no .
C13 H9 3.2513 no .
C13 H11 3.2326 no .
C14 H6A 2.9480 no .
C14 H12 2.8886 no .
C14 H20A 3.0951 no .
C15 H3 3.3113 no .
C15 H17A 2.6628 no .
C15 H17B 3.3490 no .
C15 H18B 2.7981 no .
C15 H20A 2.6630 no .
C15 H20B 3.3418 no .
C15 H21A 2.7901 no .
C15 H21B 3.4514 no .
C16 H18A 3.3733 no .
C16 H18B 2.7864 no .
C16 H19B 3.2569 no .
C16 H21A 2.7617 no .
C16 H21B 2.7663 no .
C16 H21C 3.3887 no .
C17 H3 2.7325 no .
C17 H15 2.6672 no .
C17 H19A 3.3510 no .
C17 H19B 2.7390 no .
C17 H20A 3.3840 no .
C17 H20B 2.7477 no .
C17 H21A 3.3519 no .
C17 H21B 2.7132 no .
C18 H3 3.1864 no .
C18 H15 3.1844 no .
C19 H3 2.5845 no .
C19 H5A 2.9620 no .
C19 H5B 2.4471 no .
C19 H17A 3.3480 no .
C19 H17B 2.7648 no .
C20 H3 2.6724 no .
C20 H15 2.9990 no .
C20 H17A 2.7957 no .
C20 H17B 2.6465 no .
C21 H15 3.1680 no .
C21 H17A 2.8015 no .
C21 H17B 3.1711 no .
C22 H6A 3.2156 no .
C22 H12 2.9138 no .
C22 H15 2.6146 no .
C22 H23A 2.6091 no .
C22 H23B 2.6815 no .
H3 H5A 2.4802 no .
H3 H5B 3.4094 no .
H3 H17B 2.6317 no .
H3 H19A 3.4814 no .
H3 H19B 2.3828 no .
H3 H20A 2.9419 no .
H3 H20B 2.4201 no .
H5A H6A 2.7865 no .
H5A H6B 2.6595 no .
H5A H19A 3.2554 no .
H5A H19B 2.9558 no .
H5B H6A 2.6520 no .
H5B H6B 2.1856 no .
H5B H19A 2.2304 no .
H5B H19B 2.6881 no .
H9 H10 2.3254 no .
H10 H11 2.3209 no .
H11 H12 2.3205 no .
H15 H17A 2.4799 no .
H15 H17B 3.5852 no .
H15 H18B 2.7417 no .
H15 H20A 3.2748 no .
H15 H21A 2.6641 no .
H15 H21B 3.3797 no .
H17A H18A 2.3736 no .
H17A H18B 2.2991 no .
H17A H20B 3.1498 no .
H17A H21A 2.9618 no .
H17A H21B 2.2931 no .
H17B H18A 2.2985 no .
H17B H18B 2.8425 no .
H17B H19B 2.6351 no .
H17B H20A 3.5635 no .
H17B H20B 2.4890 no .
H17B H21B 2.7174 no .
H18A H19A 2.3837 no .
H18A H19B 2.3609 no .
H18B H19A 2.3540 no .
H18B H19B 2.8715 no .
H20A H21A 2.3132 no .
H20A H21B 2.8098 no .
H20A H21C 2.2869 no .
H20B H21A 2.8100 no .
H20B H21B 2.3094 no .
H20B H21C 2.2905 no .
H23A H24A 2.8470 no .
H23A H24B 2.3463 no .
H23A H24C 2.3566 no .
H23B H24A 2.3589 no .
H23B H24B 2.8470 no .
H23B H24C 2.3441 no .
O2 H15 2.5410 no 3_645
O2 H17A 2.7559 no 3_645
O2 H19A 3.0110 no 3_745
O2 H21A 3.3007 no 3_645
O2 H21B 3.5624 no 3_645
O7 H10 2.6659 no 2_555
O7 H11 2.7551 no 1_655
O7 H12 2.7341 no 1_655
O7 H18A 2.5997 no 3_745
O22 H6B 3.4850 no 2_465
O22 H23A 2.4239 no 2_565
O22 H24B 3.3059 no 2_565
O22 H24C 2.9400 no 2_565
O23 H5B 2.5332 no 1_455
O23 H6B 3.0577 no 1_455
O23 H19A 3.3825 no 1_455
O23 H20B 3.4431 no 3_655
N1 H17A 3.5057 no 3_645
N4 H24B 3.3243 no 1_655
C2 H15 3.3904 no 3_645
C2 H17A 3.3838 no 3_645
C3 H24A 3.4149 no 3_645
C5 H12 3.3653 no 1_655
C5 H18A 3.4954 no 3_745
C5 H24B 3.1257 no 1_655
C6 H12 3.2739 no 1_655
C6 H23A 3.5884 no 2_565
C6 H23B 3.5214 no 2_565
C6 H24B 2.9086 no 1_655
C7 H12 3.4124 no 1_655
C7 H18A 3.4173 no 3_745
C7 H23B 3.4077 no 2_565
C8 H17A 3.5134 no 3_645
C8 H23B 3.2972 no 2_565
C8 H24C 3.2570 no 2_565
C9 H10 3.5292 no 2_555
C9 H11 3.2346 no 2_555
C9 H17B 3.2397 no 4_664
C9 H21B 3.5199 no 3_645
C9 H23B 3.3304 no 2_565
C9 H24C 3.0496 no 2_565
C10 H9 3.1787 no 2_455
C10 H11 3.4655 no 2_555
C10 H17B 3.4611 no 4_664
C10 H21C 3.4325 no 4_564
C10 H24C 2.8885 no 2_565
C11 H9 3.0996 no 2_455
C11 H17A 3.3007 no 3_645
C11 H17B 3.4814 no 3_645
C11 H18A 3.5761 no 3_645
C11 H21B 3.3725 no 4_564
C11 H21C 3.2443 no 4_564
C11 H24C 2.9422 no 2_565
C12 H17A 2.9473 no 3_645
C12 H18A 3.0336 no 3_645
C12 H24C 3.1921 no 2_565
C13 H17A 3.0382 no 3_645
C13 H24C 3.3574 no 2_565
C14 H5B 3.2703 no 1_455
C15 H5B 3.4303 no 1_455
C17 H9 3.4978 no 4_665
C18 H5A 3.3432 no 3_755
C18 H12 3.3413 no 3_655
C18 H20A 3.4600 no 3_655
C19 H21A 3.0847 no 1_655
C19 H24B 3.5648 no 1_655
C20 H18B 3.4791 no 3_645
C21 H10 3.4531 no 4_565
C21 H11 3.1773 no 4_565
C21 H19B 3.1398 no 1_455
C22 H5B 3.2273 no 1_455
C23 H5B 3.4341 no 1_455
C23 H6A 3.5797 no 2_465
C23 H6B 3.1863 no 1_455
C23 H20B 3.3751 no 3_655
C24 H3 3.3676 no 3_655
C24 H5B 3.4156 no 1_455
C24 H6A 3.5739 no 1_455
C24 H6B 3.2964 no 1_455
C24 H19A 3.3613 no 1_455
C24 H21C 3.3140 no 3_555
H3 C24 3.3676 no 3_645
H3 H24A 2.4208 no 3_645
H5A C18 3.3432 no 3_745
H5A H12 3.1812 no 1_655
H5A H18A 2.6558 no 3_745
H5A H18B 3.2910 no 3_745
H5A H19A 3.3167 no 3_745
H5A H21A 3.5888 no 1_655
H5B O23 2.5332 no 1_655
H5B C14 3.2703 no 1_655
H5B C15 3.4303 no 1_655
H5B C22 3.2273 no 1_655
H5B C23 3.4341 no 1_655
H5B C24 3.4156 no 1_655
H5B H12 3.0825 no 1_655
H5B H15 3.2455 no 1_655
H5B H21A 3.2593 no 1_655
H5B H24A 3.5744 no 1_655
H5B H24B 2.8105 no 1_655
H6A C23 3.5797 no 2_565
H6A C24 3.5739 no 1_655
H6A H23A 2.9535 no 2_565
H6A H23B 3.2875 no 2_565
H6A H24B 2.6243 no 1_655
H6B O22 3.4850 no 2_565
H6B O23 3.0577 no 1_655
H6B C23 3.1863 no 1_655
H6B C24 3.2964 no 1_655
H6B H12 2.8059 no 1_655
H6B H23A 2.8223 no 1_655
H6B H23A 3.4634 no 2_565
H6B H23B 3.2457 no 2_565
H6B H24B 2.5865 no 1_655
H9 C10 3.1787 no 2_555
H9 C11 3.0996 no 2_555
H9 C17 3.4978 no 4_664
H9 H10 2.9132 no 2_555
H9 H11 2.7791 no 2_555
H9 H17B 2.5636 no 4_664
H9 H23B 3.3501 no 2_565
H9 H24C 3.5525 no 2_565
H10 O7 2.6659 no 2_455
H10 C9 3.5292 no 2_455
H10 C21 3.4531 no 4_564
H10 H9 2.9132 no 2_455
H10 H11 3.2242 no 2_555
H10 H17B 3.0157 no 4_664
H10 H18A 3.4269 no 4_664
H10 H19B 3.1219 no 4_664
H10 H21A 3.3800 no 4_564
H10 H21B 3.2010 no 4_564
H10 H21C 3.2036 no 4_564
H10 H24C 3.3115 no 2_565
H11 O7 2.7551 no 1_455
H11 C9 3.2346 no 2_455
H11 C10 3.4655 no 2_455
H11 C21 3.1773 no 4_564
H11 H9 2.7791 no 2_455
H11 H10 3.2242 no 2_455
H11 H17B 3.5473 no 3_645
H11 H18A 3.5618 no 3_645
H11 H21B 2.6505 no 4_564
H11 H21C 2.8254 no 4_564
H11 H24C 3.3694 no 2_565
H12 O7 2.7341 no 1_455
H12 C5 3.3653 no 1_455
H12 C6 3.2739 no 1_455
H12 C7 3.4124 no 1_455
H12 C18 3.3413 no 3_645
H12 H5A 3.1812 no 1_455
H12 H5B 3.0825 no 1_455
H12 H6B 2.8059 no 1_455
H12 H17A 3.2084 no 3_645
H12 H18A 2.5721 no 3_645
H12 H18B 3.4984 no 3_645
H15 O2 2.5410 no 3_655
H15 C2 3.3904 no 3_655
H15 H5B 3.2455 no 1_455
H15 H19A 3.3556 no 1_455
H15 H20A 3.3240 no 3_655
H17A O2 2.7559 no 3_655
H17A N1 3.5057 no 3_655
H17A C2 3.3838 no 3_655
H17A C8 3.5134 no 3_655
H17A C11 3.3007 no 3_655
H17A C12 2.9473 no 3_655
H17A C13 3.0382 no 3_655
H17A H12 3.2084 no 3_655
H17B C9 3.2397 no 4_665
H17B C10 3.4611 no 4_665
H17B C11 3.4814 no 3_655
H17B H9 2.5636 no 4_665
H17B H10 3.0157 no 4_665
H17B H11 3.5473 no 3_655
H18A O7 2.5997 no 3_755
H18A C5 3.4954 no 3_755
H18A C7 3.4173 no 3_755
H18A C11 3.5761 no 3_655
H18A C12 3.0336 no 3_655
H18A H5A 2.6558 no 3_755
H18A H10 3.4269 no 4_665
H18A H11 3.5618 no 3_655
H18A H12 2.5721 no 3_655
H18B C20 3.4791 no 3_655
H18B H5A 3.2910 no 3_755
H18B H12 3.4984 no 3_655
H18B H20A 2.5237 no 3_655
H19A O2 3.0110 no 3_755
H19A O23 3.3825 no 1_655
H19A C24 3.3613 no 1_655
H19A H5A 3.3167 no 3_755
H19A H15 3.3556 no 1_655
H19A H21A 3.0753 no 1_655
H19A H24A 2.9443 no 1_655
H19A H24B 2.9478 no 1_655
H19B C21 3.1398 no 1_655
H19B H10 3.1219 no 4_665
H19B H21A 2.2845 no 1_655
H19B H21B 3.5472 no 1_655
H19B H21C 3.2640 no 1_655
H19B H24A 3.5782 no 3_645
H20A C18 3.4600 no 3_645
H20A H15 3.3240 no 3_645
H20A H18B 2.5237 no 3_645
H20B O23 3.4431 no 3_645
H20B C23 3.3751 no 3_645
H20B H23B 2.7130 no 3_645
H20B H24A 3.2679 no 3_645
H21A O2 3.3007 no 3_655
H21A C19 3.0847 no 1_455
H21A H5A 3.5888 no 1_455
H21A H5B 3.2593 no 1_455
H21A H10 3.3800 no 4_565
H21A H19A 3.0753 no 1_455
H21A H19B 2.2845 no 1_455
H21B O2 3.5624 no 3_655
H21B C9 3.5199 no 3_655
H21B C11 3.3725 no 4_565
H21B H10 3.2010 no 4_565
H21B H11 2.6505 no 4_565
H21B H19B 3.5472 no 1_455
H21C C10 3.4325 no 4_565
H21C C11 3.2443 no 4_565
H21C C24 3.3140 no 3_545
H21C H10 3.2036 no 4_565
H21C H11 2.8254 no 4_565
H21C H19B 3.2640 no 1_455
H21C H24A 3.0977 no 3_545
H21C H24B 3.3754 no 3_545
H21C H24C 2.9298 no 3_545
H23A O22 2.4239 no 2_465
H23A C6 3.5884 no 2_465
H23A H6A 2.9535 no 2_465
H23A H6B 2.8223 no 1_455
H23A H6B 3.4634 no 2_465
H23B C6 3.5214 no 2_465
H23B C7 3.4077 no 2_465
H23B C8 3.2972 no 2_465
H23B C9 3.3304 no 2_465
H23B H6A 3.2875 no 2_465
H23B H6B 3.2457 no 2_465
H23B H9 3.3501 no 2_465
H23B H20B 2.7130 no 3_655
H24A C3 3.4149 no 3_655
H24A H3 2.4208 no 3_655
H24A H5B 3.5744 no 1_455
H24A H19A 2.9443 no 1_455
H24A H19B 3.5782 no 3_655
H24A H20B 3.2679 no 3_655
H24A H21C 3.0977 no 3_555
H24B O22 3.3059 no 2_465
H24B N4 3.3243 no 1_455
H24B C5 3.1257 no 1_455
H24B C6 2.9086 no 1_455
H24B C19 3.5648 no 1_455
H24B H5B 2.8105 no 1_455
H24B H6A 2.6243 no 1_455
H24B H6B 2.5865 no 1_455
H24B H19A 2.9478 no 1_455
H24B H21C 3.3754 no 3_555
H24C O22 2.9400 no 2_465
H24C C8 3.2570 no 2_465
H24C C9 3.0496 no 2_465
H24C C10 2.8885 no 2_465
H24C C11 2.9422 no 2_465
H24C C12 3.1921 no 2_465
H24C C13 3.3574 no 2_465
H24C H9 3.5525 no 2_465
H24C H10 3.3115 no 2_465
H24C H11 3.3694 no 2_465
H24C H21C 2.9298 no 3_555

loop_
_geom_torsion_atom_site_label_1
_geom_torsion_atom_site_label_2
_geom_torsion_atom_site_label_3
_geom_torsion_atom_site_label_4
_geom_torsion
_geom_torsion_publ_flag
C22 O23 C23 C24 174.3(8) no
C23 O23 C22 O22 -0.2(15) no
C23 O23 C22 C14 177.3(8) no
C2 N1 C13 C8 -54.4(12) no
C2 N1 C13 C12 122.9(10) no
C13 N1 C2 O2 -12.5(15) no
C13 N1 C2 C3 162.9(8) no
C2 N1 C14 C15 -6.5(14) no
C2 N1 C14 C22 163.8(9) no
C14 N1 C2 O2 160.0(10) no
C14 N1 C2 C3 -24.6(13) no
C13 N1 C14 C15 165.4(9) no
C13 N1 C14 C22 -24.4(13) no
C14 N1 C13 C8 133.5(9) no
C14 N1 C13 C12 -49.3(13) no
C3 N4 C5 C6 92.4(11) no
C5 N4 C3 C2 -46.7(12) no
C5 N4 C3 C16 -167.4(8) no
C3 N4 C19 C18 -62.3(12) no
C19 N4 C3 C2 -176.0(9) no
C19 N4 C3 C16 63.3(11) no
C5 N4 C19 C18 168.2(9) no
C19 N4 C5 C6 -139.8(10) no
O2 C2 C3 N4 109.9(12) no
O2 C2 C3 C16 -128.4(11) no
N1 C2 C3 N4 -65.4(11) no
N1 C2 C3 C16 56.2(11) no
N4 C3 C16 C15 64.0(11) no
N4 C3 C16 C17 -55.6(11) no
N4 C3 C16 C20 -176.1(8) no
C2 C3 C16 C15 -55.6(12) no
C2 C3 C16 C17 -175.2(8) no
C2 C3 C16 C20 64.2(11) no
N4 C5 C6 C7 -107.8(11) no
C5 C6 C7 O7 -69.5(13) no
C5 C6 C7 C8 117.1(11) no
O7 C7 C8 C9 -31.6(15) no
O7 C7 C8 C13 144.3(11) no
C6 C7 C8 C9 141.6(10) no
C6 C7 C8 C13 -42.5(15) no
C7 C8 C9 C10 179.7(9) no
C7 C8 C13 N1 -3.3(15) no
C7 C8 C13 C12 179.5(9) no
C9 C8 C13 N1 172.6(9) no
C9 C8 C13 C12 -4.7(15) no
C13 C8 C9 C10 3.7(16) no
C8 C9 C10 C11 -0.5(16) no
C9 C10 C11 C12 -1.7(17) no
C10 C11 C12 C13 0.7(17) no
C11 C12 C13 N1 -174.6(9) no
C11 C12 C13 C8 2.6(16) no
N1 C14 C15 C16 4.3(16) no
N1 C14 C22 O22 -32.7(15) no
N1 C14 C22 O23 149.7(9) no
C15 C14 C22 O22 137.5(11) no
C15 C14 C22 O23 -40.0(14) no
C22 C14 C15 C16 -165.4(9) no
C14 C15 C16 C3 26.9(14) no
C14 C15 C16 C17 145.0(10) no
C14 C15 C16 C20 -91.9(12) no
C3 C16 C17 C18 50.1(13) no
C3 C16 C20 C21 177.1(9) no
C15 C16 C17 C18 -66.9(13) no
C15 C16 C20 C21 -65.6(13) no
C17 C16 C20 C21 57.6(14) no
C20 C16 C17 C18 169.9(10) no
C16 C17 C18 C19 -52.2(14) no
C17 C18 C19 N4 56.8(14) no
